data_7126382
loop_
_publ_author_name
'O'Malley, Ciar\'an'
'Erxleben, Andrea'
'Kellehan, Seamus'
'McArdle, Patrick'

_publ_section_title
;
 Unprecedented morphology control of gas phase cocrystal growth using
 multi zone heating and tailor made additives.
;
_journal_issue 42
_journal_name_full 'Chemical communications (Cambridge, England)'
_journal_page_first 5657
_journal_page_last 5660
_journal_paper_doi 10.1039/d0cc01067g
_journal_volume 56
_journal_year 2020
_chemical_formula_sum 'C36 H24 F4 N2 O6'
_chemical_formula_weight 656.57
_space_group_crystal_system monoclinic
_space_group_IT_number 14
_space_group_name_Hall '-P 2yn'
_space_group_name_H-M_alt 'P 1 21/n 1'
_atom_sites_solution_hydrogens mixed
_audit_creation_method SHELXL-2018/3
_audit_update_record
;
2020-04-07 deposited with the CCDC.	2020-04-15 downloaded from the CCDC.
;
_cell_angle_alpha 90
_cell_angle_beta 96.309(7)
_cell_angle_gamma 90
_cell_formula_units_Z 2
_cell_length_a 3.7762(4)
_cell_length_b 29.2094(16)
_cell_length_c 13.5261(9)
_cell_measurement_reflns_used 1088
_cell_measurement_temperature 299.0(1)
_cell_measurement_theta_max 27.5140
_cell_measurement_theta_min 4.4390
_cell_volume 1482.9(2)
_computing_cell_refinement 'crysalispro 1.171.40.14e (rigaku od, 2018)'
_computing_data_collection 'crysalispro 1.171.40.14e (rigaku od, 2018)'
_computing_data_reduction 'crysalispro 1.171.40.14e (rigaku od, 2018)'
_computing_molecular_graphics 'ORTEX - P. McArdle, J.Appl.Cryst.,1995,28,65-65.'
_computing_publication_material 'Oscail - P. McArdle, J.Appl.Cryst.,2017,50,320-326.'
_computing_structure_refinement 'SHELXL-2018/3 (Sheldrick, 2018)'
_computing_structure_solution 'SHELXT 2018/2 (Sheldrick, 2018)'
_diffrn_ambient_temperature 299.0(1)
_diffrn_detector_area_resol_mean 16.1048
_diffrn_measured_fraction_theta_full 0.997
_diffrn_measured_fraction_theta_max 0.852
_diffrn_measurement_device_type 'xcalibur, sapphire3'
_diffrn_measurement_method '\w scans'
_diffrn_radiation_type MoK\a
_diffrn_radiation_wavelength 0.71073
_diffrn_reflns_av_R_equivalents 0.0278
_diffrn_reflns_av_unetI/netI 0.0577
_diffrn_reflns_Laue_measured_fraction_full 0.997
_diffrn_reflns_Laue_measured_fraction_max 0.852
_diffrn_reflns_limit_h_max 5
_diffrn_reflns_limit_h_min -5
_diffrn_reflns_limit_k_max 36
_diffrn_reflns_limit_k_min -39
_diffrn_reflns_limit_l_max 17
_diffrn_reflns_limit_l_min -10
_diffrn_reflns_number 6756
_diffrn_reflns_point_group_measured_fraction_full 0.997
_diffrn_reflns_point_group_measured_fraction_max 0.852
_diffrn_reflns_theta_full 25.242
_diffrn_reflns_theta_max 29.151
_diffrn_reflns_theta_min 3.683
_diffrn_source 'fine-focus sealed x-ray tube'
_exptl_absorpt_coefficient_mu 0.117
_exptl_absorpt_correction_T_max 1.00000
_exptl_absorpt_correction_T_min 0.92784
_exptl_absorpt_correction_type multi-scan
_exptl_absorpt_process_details
; 
crysalispro 1.171.40.14e (rigaku oxford diffraction, 2018) 
empirical absorption correction using spherical harmonics, 
 implemented in scale3 abspack scaling algorithm. 
;
_exptl_crystal_colour Colourless
_exptl_crystal_density_diffrn 1.470
_exptl_crystal_description Parallelepiped
_exptl_crystal_F_000 676
_exptl_crystal_size_max 0.50
_exptl_crystal_size_mid 0.40
_exptl_crystal_size_min 0.20
_refine_diff_density_max 0.155
_refine_diff_density_min -0.193
_refine_diff_density_rms 0.037
_refine_ls_extinction_method none
_refine_ls_goodness_of_fit_ref 0.998
_refine_ls_hydrogen_treatment mixed
_refine_ls_matrix_type full
_refine_ls_number_parameters 279
_refine_ls_number_reflns 3407
_refine_ls_number_restraints 68
_refine_ls_restrained_S_all 0.991
_refine_ls_R_factor_all 0.1097
_refine_ls_R_factor_gt 0.0521
_refine_ls_shift/su_max 0.000
_refine_ls_shift/su_mean 0.000
_refine_ls_structure_factor_coef Fsqd
_refine_ls_weighting_details 'w=1/[\s^2^(Fo^2^)+(0.0449P)^2^] where P=(Fo^2^+2Fc^2^)/3'
_refine_ls_weighting_scheme calc
_refine_ls_wR_factor_gt 0.0957
_refine_ls_wR_factor_ref 0.1175
_reflns_Friedel_coverage 0.000
_reflns_number_gt 1933
_reflns_number_total 3407
_reflns_threshold_expression 'I > 2\s(I)'
_cod_data_source_file d0cc01067g5.cif
_cod_data_source_block dif_bipy
_cod_depositor_comments 'Adding full bibliography for 7126379--7126382.cif.'
_cod_original_sg_symbol_H-M 'P 21/n'
_cod_database_code 7126382
_shelx_shelxl_version_number 2018/3
_shelx_space_group_comment
; 
The symmetry employed for this shelxl refinement is uniquely defined 
by the following loop, which should always be used as a source of 
symmetry information in preference to the above space-group names. 
They are only intended as comments. 
;
_shelx_estimated_absorpt_t_min 0.944
_shelx_estimated_absorpt_t_max 0.977

loop_
_space_group_symop_operation_xyz
'x, y, z'
'x+1/2, -y+1/2, z+1/2'
'-x, -y, -z'
'-x-1/2, y-1/2, -z-1/2'

loop_
_atom_site_label
_atom_site_type_symbol
_atom_site_fract_x
_atom_site_fract_y
_atom_site_fract_z
_atom_site_U_iso_or_equiv
_atom_site_adp_type
_atom_site_occupancy
_atom_site_site_symmetry_order
_atom_site_calc_flag
_atom_site_refinement_flags_posn
_atom_site_refinement_flags_adp
_atom_site_refinement_flags_occupancy
_atom_site_disorder_assembly
_atom_site_disorder_group
F1 F 0.7735(5) 0.03556(4) 0.37811(10) 0.0867(5) Uani 1 1 d . . . . .
F2 F 0.7428(4) 0.08186(4) 0.70701(9) 0.0673(4) Uani 1 1 d . . . . .
O1 O 1.0562(5) 0.27889(5) 0.87443(11) 0.0682(5) Uani 1 1 d D . . . .
O2 O 0.7461(5) 0.33148(5) 0.73720(11) 0.0729(5) Uani 1 1 d . . . . .
O3 O 0.5548(5) 0.30237(5) 0.58953(11) 0.0616(5) Uani 1 1 d D . . . .
N1 N 0.352(3) 0.3887(4) 0.5494(9) 0.044(2) Uani 0.5 1 d D U P A 1
C1 C 0.8273(7) 0.06858(6) 0.44901(16) 0.0538(6) Uani 1 1 d . . . . .
C2 C 0.9397(6) 0.11082(7) 0.42256(15) 0.0514(6) Uani 1 1 d . . . . .
H2 H 0.983195 0.116997 0.357535 0.067 Uiso 1 1 calc R U . . .
C3 C 0.9868(6) 0.14395(6) 0.49504(14) 0.0430(5) Uani 1 1 d . . . . .
H3A H 1.065261 0.172750 0.477840 0.056 Uiso 1 1 calc R U . . .
C4 C 0.9221(5) 0.13629(6) 0.59297(13) 0.0373(5) Uani 1 1 d . . . . .
C5 C 0.8143(6) 0.09223(6) 0.61300(14) 0.0450(5) Uani 1 1 d . . . . .
C6 C 0.7640(6) 0.05808(6) 0.54386(16) 0.0528(6) Uani 1 1 d . . . . .
H6 H 0.690142 0.028994 0.560637 0.069 Uiso 1 1 calc R U . . .
C7 C 0.9549(5) 0.17370(6) 0.66731(13) 0.0371(5) Uani 1 1 d . . . . .
C8 C 0.8265(5) 0.21691(6) 0.64092(14) 0.0394(5) Uani 1 1 d . . . . .
H8 H 0.718055 0.221835 0.576696 0.051 Uiso 1 1 calc R U . . .
C9 C 0.8556(5) 0.25311(6) 0.70804(13) 0.0402(5) Uani 1 1 d . . . . .
C10 C 1.0183(6) 0.24553(6) 0.80477(14) 0.0456(5) Uani 1 1 d . . . . .
C11 C 1.1506(6) 0.20251(7) 0.83149(15) 0.0477(5) Uani 1 1 d . . . . .
H11 H 1.261682 0.197488 0.895389 0.062 Uiso 1 1 calc R U . . .
C12 C 1.1183(6) 0.16738(6) 0.76419(14) 0.0440(5) Uani 1 1 d . . . . .
H12 H 1.207006 0.138639 0.783341 0.057 Uiso 1 1 calc R U . . .
C13 C 0.7158(6) 0.29879(7) 0.68007(16) 0.0497(6) Uani 1 1 d . . . . .
C14 C 0.3866(15) 0.42072(15) 0.6201(4) 0.0510(13) Uani 0.5 1 d D . P A 1
H14 H 0.494298 0.412799 0.682942 0.061 Uiso 0.5 1 calc R U P A 1
C15 C 0.2692(15) 0.46500(15) 0.6041(3) 0.0505(13) Uani 0.5 1 d D . P A 1
H15 H 0.290908 0.485842 0.656382 0.061 Uiso 0.5 1 calc R U P A 1
C16 C 0.120(2) 0.4787(3) 0.5115(6) 0.0303(17) Uani 0.5 1 d D . P A 1
C17 C 0.137(5) 0.4474(5) 0.4376(10) 0.033(3) Uani 0.5 1 d D U P A 1
H17 H 0.090703 0.456239 0.371379 0.040 Uiso 0.5 1 calc R U P A 1
C18 C 0.224(8) 0.4024(6) 0.4608(10) 0.048(2) Uani 0.5 1 d D U P A 1
H18 H 0.188457 0.380645 0.410486 0.057 Uiso 0.5 1 calc R U P A 1
H1 H 0.964(7) 0.3037(7) 0.8414(17) 0.091(9) Uiso 1 1 d D . . . .
H3 H 0.487(8) 0.3326(6) 0.578(2) 0.122(11) Uiso 1 1 d D . . . .
N1A N 0.242(3) 0.3841(4) 0.5499(9) 0.050(3) Uani 0.5 1 d D U P B 2
C14A C 0.1469(15) 0.41142(16) 0.6199(4) 0.0525(13) Uani 0.5 1 d D . P B 2
H14A H 0.159181 0.399866 0.684282 0.063 Uiso 0.5 1 calc R U P B 2
C15A C 0.0314(15) 0.45564(15) 0.6048(3) 0.0476(12) Uani 0.5 1 d D . P B 2
H15A H -0.026277 0.473370 0.657869 0.057 Uiso 0.5 1 calc R U P B 2
C16A C 0.002(2) 0.4734(3) 0.5099(7) 0.0323(18) Uani 0.5 1 d D . P B 2
C17A C 0.054(5) 0.4433(5) 0.4362(10) 0.032(3) Uani 0.5 1 d D U P B 2
H17A H -0.010432 0.451369 0.370173 0.039 Uiso 0.5 1 calc R U P B 2
C18A C 0.203(8) 0.4007(6) 0.4585(10) 0.044(2) Uani 0.5 1 d D U P B 2
H18A H 0.277431 0.383111 0.407372 0.053 Uiso 0.5 1 calc R U P B 2

loop_
_atom_site_aniso_label
_atom_site_aniso_U_11
_atom_site_aniso_U_22
_atom_site_aniso_U_33
_atom_site_aniso_U_23
_atom_site_aniso_U_13
_atom_site_aniso_U_12
F1 0.1474(15) 0.0488(7) 0.0632(9) -0.0185(7) 0.0081(9) -0.0093(8)
F2 0.1088(12) 0.0473(7) 0.0489(8) 0.0104(6) 0.0222(7) -0.0123(7)
O1 0.1119(15) 0.0487(9) 0.0412(9) -0.0104(7) -0.0050(9) 0.0027(9)
O2 0.1249(17) 0.0402(8) 0.0518(10) -0.0097(7) 0.0016(10) 0.0162(9)
O3 0.1006(14) 0.0358(8) 0.0459(9) 0.0031(7) -0.0038(9) 0.0191(8)
N1 0.054(7) 0.028(2) 0.051(3) 0.0047(19) 0.010(3) 0.006(4)
C1 0.0771(18) 0.0360(11) 0.0475(13) -0.0083(10) 0.0025(12) 0.0011(11)
C2 0.0713(17) 0.0444(11) 0.0389(12) 0.0018(9) 0.0080(11) 0.0031(11)
C3 0.0550(14) 0.0315(10) 0.0428(12) 0.0069(8) 0.0065(10) 0.0025(9)
C4 0.0448(13) 0.0297(9) 0.0372(11) 0.0054(8) 0.0032(9) 0.0045(9)
C5 0.0581(15) 0.0390(11) 0.0386(12) 0.0097(9) 0.0088(10) 0.0023(10)
C6 0.0711(17) 0.0286(10) 0.0587(14) 0.0026(10) 0.0071(12) -0.0039(10)
C7 0.0458(13) 0.0321(9) 0.0338(10) 0.0048(8) 0.0059(9) -0.0007(9)
C8 0.0501(14) 0.0343(10) 0.0337(11) 0.0029(8) 0.0037(9) 0.0000(9)
C9 0.0533(14) 0.0339(10) 0.0335(10) 0.0023(8) 0.0052(9) 0.0014(9)
C10 0.0607(15) 0.0393(10) 0.0368(11) -0.0023(9) 0.0054(10) -0.0026(10)
C11 0.0583(15) 0.0495(12) 0.0335(11) 0.0065(9) -0.0033(10) -0.0011(11)
C12 0.0534(14) 0.0383(10) 0.0400(11) 0.0099(9) 0.0039(10) 0.0043(9)
C13 0.0714(17) 0.0375(11) 0.0412(13) 0.0000(9) 0.0107(11) 0.0045(11)
C14 0.067(4) 0.045(3) 0.039(3) 0.009(2) 0.000(3) 0.008(3)
C15 0.074(4) 0.036(2) 0.042(3) 0.0003(19) 0.005(3) 0.007(3)
C16 0.027(5) 0.026(3) 0.038(2) 0.0001(18) 0.007(3) -0.009(3)
C17 0.025(7) 0.034(3) 0.040(2) 0.000(2) -0.001(3) -0.005(4)
C18 0.054(6) 0.037(3) 0.052(4) -0.009(3) 0.009(4) 0.007(4)
N1A 0.058(7) 0.038(3) 0.053(2) 0.0020(18) 0.000(3) 0.004(3)
C14A 0.072(4) 0.040(2) 0.046(2) 0.0085(16) 0.004(3) 0.007(2)
C15A 0.066(3) 0.0376(19) 0.0392(18) 0.0010(16) 0.008(2) 0.005(2)
C16A 0.029(5) 0.029(3) 0.0390(19) 0.0006(16) 0.004(3) -0.004(3)
C17A 0.026(7) 0.032(3) 0.0388(18) -0.0021(16) 0.003(3) -0.007(3)
C18A 0.049(5) 0.033(3) 0.048(2) -0.006(2) -0.004(3) 0.001(3)

loop_
_atom_type_symbol
_atom_type_description
_atom_type_scat_dispersion_real
_atom_type_scat_dispersion_imag
_atom_type_scat_source
C C 0.0033 0.0016 'International Tables Vol C Tables 4.2.6.8 and 6.1.1.4'
H H 0.0000 0.0000 'International Tables Vol C Tables 4.2.6.8 and 6.1.1.4'
N N 0.0061 0.0033 'International Tables Vol C Tables 4.2.6.8 and 6.1.1.4'
O O 0.0106 0.0060 'International Tables Vol C Tables 4.2.6.8 and 6.1.1.4'
F F 0.0171 0.0103 'International Tables Vol C Tables 4.2.6.8 and 6.1.1.4'

loop_
_geom_angle_atom_site_label_1
_geom_angle_atom_site_label_2
_geom_angle_atom_site_label_3
_geom_angle
_geom_angle_site_symmetry_1
_geom_angle_site_symmetry_3
_geom_angle_publ_flag
C10 O1 H1 103.2(16) . . ?
C13 O3 H3 109.0(18) . . ?
C18 N1 C14 116.1(10) . . ?
F1 C1 C2 118.89(19) . . ?
F1 C1 C6 118.37(18) . . ?
C2 C1 C6 122.74(19) . . ?
C1 C2 C3 117.95(19) . . ?
C1 C2 H2 121.0 . . ?
C3 C2 H2 121.0 . . ?
C2 C3 C4 122.90(17) . . ?
C2 C3 H3A 118.5 . . ?
C4 C3 H3A 118.5 . . ?
C5 C4 C3 114.95(17) . . ?
C5 C4 C7 123.85(17) . . ?
C3 C4 C7 121.16(16) . . ?
F2 C5 C6 116.73(17) . . ?
F2 C5 C4 118.78(17) . . ?
C6 C5 C4 124.47(19) . . ?
C1 C6 C5 116.97(18) . . ?
C1 C6 H6 121.5 . . ?
C5 C6 H6 121.5 . . ?
C8 C7 C12 117.89(17) . . ?
C8 C7 C4 119.79(17) . . ?
C12 C7 C4 122.31(16) . . ?
C7 C8 C9 121.65(18) . . ?
C7 C8 H8 119.2 . . ?
C9 C8 H8 119.2 . . ?
C8 C9 C10 119.00(17) . . ?
C8 C9 C13 121.49(17) . . ?
C10 C9 C13 119.50(17) . . ?
O1 C10 C11 117.67(19) . . ?
O1 C10 C9 122.62(17) . . ?
C11 C10 C9 119.71(17) . . ?
C12 C11 C10 120.23(18) . . ?
C12 C11 H11 119.9 . . ?
C10 C11 H11 119.9 . . ?
C11 C12 C7 121.50(18) . . ?
C11 C12 H12 119.2 . . ?
C7 C12 H12 119.2 . . ?
O2 C13 O3 121.90(19) . . ?
O2 C13 C9 122.6(2) . . ?
O3 C13 C9 115.47(17) . . ?
N1 C14 C15 122.8(6) . . ?
N1 C14 H14 118.6 . . ?
C15 C14 H14 118.6 . . ?
C16 C15 C14 120.6(6) . . ?
C16 C15 H15 119.7 . . ?
C14 C15 H15 119.7 . . ?
C17 C16 C15 115.2(9) . . ?
C16 C17 C18 120.0(11) . . ?
C16 C17 H17 120.0 . . ?
C18 C17 H17 120.0 . . ?
N1 C18 C17 123.7(13) . . ?
N1 C18 H18 118.1 . . ?
C17 C18 H18 118.1 . . ?
C14A N1A C18A 116.1(11) . . ?
N1A C14A C15A 124.8(7) . . ?
N1A C14A H14A 117.6 . . ?
C15A C14A H14A 117.6 . . ?
C14A C15A C16A 119.1(6) . . ?
C14A C15A H15A 120.5 . . ?
C16A C15A H15A 120.5 . . ?
C17A C16A C15A 115.8(9) . . ?
C16A C17A C18A 120.6(11) . . ?
C16A C17A H17A 119.7 . . ?
C18A C17A H17A 119.7 . . ?
N1A C18A C17A 122.3(13) . . ?
N1A C18A H18A 118.8 . . ?
C17A C18A H18A 118.8 . . ?

loop_
_geom_bond_atom_site_label_1
_geom_bond_atom_site_label_2
_geom_bond_distance
_geom_bond_site_symmetry_2
_geom_bond_publ_flag
F1 C1 1.360(2) . ?
F2 C5 1.363(2) . ?
O1 C10 1.352(2) . ?
O1 H1 0.900(16) . ?
O2 C13 1.226(2) . ?
O3 C13 1.310(2) . ?
O3 H3 0.927(17) . ?
N1 C18 1.306(11) . ?
N1 C14 1.334(11) . ?
C1 C2 1.365(3) . ?
C1 C6 1.366(3) . ?
C2 C3 1.375(3) . ?
C2 H2 0.9300 . ?
C3 C4 1.391(2) . ?
C3 H3A 0.9300 . ?
C4 C5 1.386(2) . ?
C4 C7 1.481(2) . ?
C5 C6 1.366(3) . ?
C6 H6 0.9300 . ?
C7 C8 1.385(2) . ?
C7 C12 1.398(2) . ?
C8 C9 1.390(2) . ?
C8 H8 0.9300 . ?
C9 C10 1.401(3) . ?
C9 C13 1.469(3) . ?
C10 C11 1.386(3) . ?
C11 C12 1.368(3) . ?
C11 H11 0.9300 . ?
C12 H12 0.9300 . ?
C14 C15 1.377(6) . ?
C14 H14 0.9300 . ?
C15 C16 1.375(8) . ?
C15 H15 0.9300 . ?
C16 C17 1.363(9) . ?
C17 C18 1.381(10) . ?
C17 H17 0.9300 . ?
C18 H18 0.9300 . ?
N1A C14A 1.318(11) . ?
N1A C18A 1.320(11) . ?
C14A C15A 1.371(6) . ?
C14A H14A 0.9300 . ?
C15A C16A 1.378(8) . ?
C15A H15A 0.9300 . ?
C16A C17A 1.361(9) . ?
C17A C18A 1.384(10) . ?
C17A H17A 0.9300 . ?
C18A H18A 0.9300 . ?

loop_
_geom_hbond_atom_site_label_D
_geom_hbond_atom_site_label_H
_geom_hbond_atom_site_label_A
_geom_hbond_distance_DH
_geom_hbond_distance_HA
_geom_hbond_distance_DA
_geom_hbond_angle_DHA
_geom_hbond_site_symmetry_A
_geom_hbond_publ_flag
O1 H1 O2 0.900(16) 1.752(19) 2.588(2) 153(2) . yes
O3 H3 N1^a 0.927(17) 1.75(2) 2.673(11) 177(3) . yes
O3 H3 N1A^b 0.927(17) 1.79(2) 2.691(12) 165(3) . yes

loop_
_geom_torsion_atom_site_label_1
_geom_torsion_atom_site_label_2
_geom_torsion_atom_site_label_3
_geom_torsion_atom_site_label_4
_geom_torsion
_geom_torsion_site_symmetry_1
_geom_torsion_site_symmetry_2
_geom_torsion_site_symmetry_3
_geom_torsion_site_symmetry_4
_geom_torsion_publ_flag
F1 C1 C2 C3 178.93(19) . . . . ?
C6 C1 C2 C3 -0.6(4) . . . . ?
C1 C2 C3 C4 -0.5(3) . . . . ?
C2 C3 C4 C5 1.5(3) . . . . ?
C2 C3 C4 C7 -176.2(2) . . . . ?
C3 C4 C5 F2 -179.55(18) . . . . ?
C7 C4 C5 F2 -1.9(3) . . . . ?
C3 C4 C5 C6 -1.4(3) . . . . ?
C7 C4 C5 C6 176.2(2) . . . . ?
F1 C1 C6 C5 -178.8(2) . . . . ?
C2 C1 C6 C5 0.7(4) . . . . ?
F2 C5 C6 C1 178.5(2) . . . . ?
C4 C5 C6 C1 0.3(4) . . . . ?
C5 C4 C7 C8 -136.0(2) . . . . ?
C3 C4 C7 C8 41.5(3) . . . . ?
C5 C4 C7 C12 45.2(3) . . . . ?
C3 C4 C7 C12 -137.3(2) . . . . ?
C12 C7 C8 C9 -0.3(3) . . . . ?
C4 C7 C8 C9 -179.24(18) . . . . ?
C7 C8 C9 C10 -0.1(3) . . . . ?
C7 C8 C9 C13 -179.39(19) . . . . ?
C8 C9 C10 O1 -179.86(19) . . . . ?
C13 C9 C10 O1 -0.6(3) . . . . ?
C8 C9 C10 C11 0.8(3) . . . . ?
C13 C9 C10 C11 -179.98(19) . . . . ?
O1 C10 C11 C12 179.70(19) . . . . ?
C9 C10 C11 C12 -0.9(3) . . . . ?
C10 C11 C12 C7 0.4(3) . . . . ?
C8 C7 C12 C11 0.2(3) . . . . ?
C4 C7 C12 C11 179.09(19) . . . . ?
C8 C9 C13 O2 -178.2(2) . . . . ?
C10 C9 C13 O2 2.6(3) . . . . ?
C8 C9 C13 O3 2.0(3) . . . . ?
C10 C9 C13 O3 -177.26(19) . . . . ?
C18 N1 C14 C15 4.9(19) . . . . ?
N1 C14 C15 C16 -2.4(10) . . . . ?
C14 C15 C16 C17 -7.2(12) . . . . ?
C15 C16 C17 C18 14(2) . . . . ?
C14 N1 C18 C17 2(3) . . . . ?
C16 C17 C18 N1 -12(4) . . . . ?
C18A N1A C14A C15A -4(2) . . . . ?
N1A C14A C15A C16A 1.5(11) . . . . ?
C14A C15A C16A C17A 7.1(11) . . . . ?
C15A C16A C17A C18A -14(2) . . . . ?
C14A N1A C18A C17A -3(3) . . . . ?
C16A C17A C18A N1A 12(4) . . . . ?
